data_2217433
loop_
_publ_author_name
'Peltier, Pauline'
'Daniellou, Richard'
'Roisnel, Thierry'
'Nugier-Chauvin, Caroline'
'Ferri\`eres, Vincent'

_publ_section_title
;
 4-Nitrophenyl \a-<small>L</small>-rhamnopyranoside hemihydrate
;
_journal_coeditor_code BV2086
_journal_issue 2
_journal_name_full 'Acta Crystallographica Section E'
_journal_page_first o379
_journal_page_last o379
_journal_paper_doi 10.1107/S1600536807068195
_journal_volume 64
_journal_year 2008
_chemical_formula_iupac 'C12 H15 N O7 , 0.5H2 O'
_chemical_formula_moiety 'C12 H15 N O7 , 0.5H2 O'
_chemical_formula_sum 'C12 H16 N O7.5'
_chemical_formula_weight 294.26
_chemical_name_systematic
;
4-Nitrophenyl \a-L-rhamnopyranoside hemihydrate
;
_space_group_IT_number 4
_symmetry_cell_setting monoclinic
_symmetry_space_group_name_Hall 'P 2yb'
_symmetry_space_group_name_H-M 'P 1 21 1'
_atom_sites_solution_hydrogens geom
_atom_sites_solution_primary direct
_atom_sites_solution_secondary difmap
_audit_conform_dict_name cif_core.dic
_audit_conform_dict_version 2.3
_audit_creation_method 'WinGX routine CIF_UPDATE'
_cell_angle_alpha 90
_cell_angle_beta 101.543(7)
_cell_angle_gamma 90
_cell_formula_units_Z 4
_cell_length_a 10.5371(15)
_cell_length_b 6.8681(8)
_cell_length_c 19.135(3)
_cell_measurement_reflns_used 8274
_cell_measurement_temperature 100(2)
_cell_measurement_theta_max 27.41
_cell_measurement_theta_min 2.44
_cell_volume 1356.8(3)
_computing_cell_refinement 'SMART (Bruker, 2006)'
_computing_data_collection 'SMART (Bruker, 2006)'
_computing_data_reduction 'SAINT (Bruker, 2006)'
_computing_molecular_graphics 'ORTEP-3 for Windows (Farrugia, 1997)'
_computing_publication_material 'WinGX (Farrugia, 1999)'
_computing_structure_refinement 'SHELXL97 (Sheldrick, 1997)'
_computing_structure_solution 'SIR97 (Altomare <i>et al.</i>,  1995)'
_diffrn_ambient_temperature 100(2)
_diffrn_measured_fraction_theta_full 0.995
_diffrn_measured_fraction_theta_max 0.995
_diffrn_measurement_device_type 'Bruker APEXII'
_diffrn_measurement_method 'CCD rotation images, thin slices'
_diffrn_radiation_monochromator graphite
_diffrn_radiation_type MoK\a
_diffrn_radiation_wavelength 0.71073
_diffrn_reflns_av_R_equivalents 0.0507
_diffrn_reflns_limit_h_max 12
_diffrn_reflns_limit_h_min -13
_diffrn_reflns_limit_k_max 8
_diffrn_reflns_limit_k_min -8
_diffrn_reflns_limit_l_max 21
_diffrn_reflns_limit_l_min -24
_diffrn_reflns_number 14281
_diffrn_reflns_theta_full 27.44
_diffrn_reflns_theta_max 27.44
_diffrn_reflns_theta_min 3.46
_exptl_absorpt_coefficient_mu 0.121
_exptl_absorpt_correction_T_max 0.972
_exptl_absorpt_correction_T_min 0.923
_exptl_absorpt_correction_type multi-scan
_exptl_absorpt_process_details '(SADABS; Sheldrick, 2002)'
_exptl_crystal_colour colourless
_exptl_crystal_density_diffrn 1.441
_exptl_crystal_density_method 'not measured'
_exptl_crystal_description plate
_exptl_crystal_F_000 620
_exptl_crystal_size_max 0.6
_exptl_crystal_size_mid 0.58
_exptl_crystal_size_min 0.23
_refine_diff_density_max 0.376
_refine_diff_density_min -0.243
_refine_ls_extinction_method none
_refine_ls_goodness_of_fit_ref 1.039
_refine_ls_hydrogen_treatment mixed
_refine_ls_matrix_type full
_refine_ls_number_parameters 396
_refine_ls_number_reflns 3340
_refine_ls_number_restraints 1
_refine_ls_restrained_S_all 1.039
_refine_ls_R_factor_all 0.0344
_refine_ls_R_factor_gt 0.0317
_refine_ls_shift/su_max 0.001
_refine_ls_shift/su_mean 0
_refine_ls_structure_factor_coef Fsqd
_refine_ls_weighting_details 'calc w = 1/[\s^2^(Fo^2^)+(0.0398P)^2^+0.2743P] where P=(Fo^2^+2Fc^2^)/3'
_refine_ls_weighting_scheme calc
_refine_ls_wR_factor_gt 0.0777
_refine_ls_wR_factor_ref 0.0801
_reflns_number_gt 3147
_reflns_number_total 3340
_reflns_threshold_expression I>2\s(I)
_cod_data_source_file bv2086.cif
_cod_data_source_block I
_cod_original_sg_symbol_H-M 'P 21'
_cod_original_formula_sum 'C12 H16 N1 O7.5'
_cod_database_code 2217433
_cod_database_fobs_code 2217433

loop_
_symmetry_equiv_pos_as_xyz
'x, y, z'
'-x, y+1/2, -z'

loop_
_atom_site_type_symbol
_atom_site_label
_atom_site_fract_x
_atom_site_fract_y
_atom_site_fract_z
_atom_site_U_iso_or_equiv
_atom_site_adp_type
_atom_site_calc_flag
_atom_site_refinement_flags
_atom_site_occupancy
N N113 0.06897(18) 1.3356(3) -0.12305(9) 0.0208(4) Uani d . 1
O O114 -0.04061(15) 1.3222(3) -0.16072(8) 0.0285(4) Uani d . 1
O O115 0.16860(16) 1.3419(3) -0.14777(8) 0.0320(4) Uani d . 1
C C110 0.0816(2) 1.3456(3) -0.04511(10) 0.0169(4) Uani d . 1
C C109 -0.0304(2) 1.3374(3) -0.01675(11) 0.0181(4) Uani d . 1
H H109 -0.1132 1.326 -0.0471 0.022 Uiso calc R 1
C C108 -0.01818(19) 1.3462(3) 0.05646(11) 0.0176(4) Uani d . 1
H H108 -0.0933 1.3403 0.0768 0.021 Uiso calc R 1
C C107 0.10436(19) 1.3638(3) 0.10079(10) 0.0154(4) Uani d . 1
C C112 0.21624(19) 1.3726(3) 0.07163(11) 0.0184(4) Uani d . 1
H H112 0.2992 1.3849 0.1018 0.022 Uiso calc R 1
C C111 0.20393(19) 1.3632(3) -0.00206(11) 0.0179(4) Uani d . 1
H H111 0.2786 1.3688 -0.0228 0.021 Uiso calc R 1
O O101 0.10387(13) 1.3698(2) 0.17252(7) 0.0173(3) Uani d . 1
C C101 0.21582(18) 1.4443(3) 0.22070(10) 0.0150(4) Uani d . 1
H H101 0.2387 1.574 0.203 0.018 Uiso calc R 1
C C102 0.17225(19) 1.4730(3) 0.29214(10) 0.0143(4) Uani d . 1
H H102 0.0905 1.551 0.2848 0.017 Uiso calc R 1
O O102 0.27280(15) 1.5708(2) 0.34038(8) 0.0188(3) Uani d . 1
H H12 0.259(3) 1.692(6) 0.3366(17) 0.05 Uiso d . 1
C C103 0.15121(19) 1.2737(3) 0.32381(10) 0.0136(4) Uani d . 1
H H103 0.0781 1.2065 0.2914 0.016 Uiso calc R 1
O O103 0.11609(15) 1.3034(2) 0.39202(7) 0.0180(3) Uani d . 1
H H13 0.115(3) 1.197(6) 0.4126(18) 0.05 Uiso d . 1
C C104 0.2735(2) 1.1506(3) 0.32928(10) 0.0136(4) Uani d . 1
H H104 0.3475 1.2151 0.3619 0.016 Uiso calc R 1
O O104 0.25457(15) 0.9597(2) 0.35459(8) 0.0173(3) Uani d . 1
H H14 0.246(3) 0.959(6) 0.3956(19) 0.05 Uiso d . 1
C C105 0.30432(19) 1.1288(3) 0.25488(11) 0.0151(4) Uani d . 1
H H105 0.2297 1.0641 0.2228 0.018 Uiso calc R 1
C C106 0.4262(2) 1.0144(3) 0.25400(12) 0.0232(5) Uani d . 1
H H10A 0.4425 1.0112 0.2054 0.035 Uiso calc R 1
H H10B 0.4157 0.8811 0.2703 0.035 Uiso calc R 1
H H10C 0.4995 1.0764 0.2858 0.035 Uiso calc R 1
O O105 0.32371(13) 1.3205(2) 0.22692(7) 0.0154(3) Uani d . 1
N N213 -0.39091(16) 0.4276(3) 0.01163(9) 0.0194(4) Uani d . 1
O O215 -0.32520(14) 0.3120(3) -0.01531(8) 0.0235(3) Uani d . 1
O O214 -0.46481(17) 0.5465(3) -0.02365(8) 0.0322(4) Uani d . 1
C C210 -0.38055(19) 0.4233(3) 0.08925(10) 0.0168(4) Uani d . 1
C C209 -0.4304(2) 0.5769(3) 0.12271(11) 0.0190(4) Uani d . 1
H H209 -0.4724 0.6827 0.0955 0.023 Uiso calc R 1
C C208 -0.41803(19) 0.5738(3) 0.19635(11) 0.0180(4) Uani d . 1
H H208 -0.4504 0.6787 0.2201 0.022 Uiso calc R 1
C C207 -0.35783(18) 0.4156(3) 0.23528(10) 0.0146(4) Uani d . 1
C C212 -0.3100(2) 0.2609(3) 0.20071(11) 0.0180(4) Uani d . 1
H H212 -0.2699 0.1532 0.2276 0.022 Uiso calc R 1
C C211 -0.32092(19) 0.2644(3) 0.12718(11) 0.0178(4) Uani d . 1
H H211 -0.2883 0.1602 0.1033 0.021 Uiso calc R 1
O O201 -0.34096(13) 0.3963(2) 0.30809(7) 0.0153(3) Uani d . 1
C C201 -0.37263(19) 0.5583(3) 0.34905(10) 0.0141(4) Uani d . 1
H H201 -0.4677 0.5847 0.3353 0.017 Uiso calc R 1
C C202 -0.34018(18) 0.4911(3) 0.42743(10) 0.0139(4) Uani d . 1
H H202 -0.3827 0.363 0.4323 0.017 Uiso calc R 1
O O202 -0.38516(14) 0.6325(2) 0.47115(8) 0.0168(3) Uani d . 1
H H22 -0.464(3) 0.597(6) 0.4737(17) 0.05 Uiso d . 1
C C203 -0.19271(18) 0.4703(3) 0.45089(10) 0.0122(4) Uani d . 1
H H203 -0.1636 0.355 0.4263 0.015 Uiso calc R 1
O O203 -0.16051(13) 0.4396(2) 0.52635(7) 0.0148(3) Uani d . 1
H H23 -0.114(3) 0.341(6) 0.5351(17) 0.05 Uiso d . 1
C C204 -0.12210(17) 0.6509(3) 0.43223(10) 0.0123(4) Uani d . 1
H H204 -0.1453 0.7623 0.4609 0.015 Uiso calc R 1
O O204 0.01541(13) 0.6233(2) 0.45107(7) 0.0149(3) Uani d . 1
H H24 0.036(3) 0.533(6) 0.4294(18) 0.05 Uiso d . 1
C C206 -0.1076(2) 0.8921(3) 0.33282(11) 0.0202(4) Uani d . 1
H H20A -0.1367 0.9148 0.2815 0.03 Uiso calc R 1
H H20B -0.0128 0.8843 0.3443 0.03 Uiso calc R 1
H H20C -0.1365 0.9997 0.3595 0.03 Uiso calc R 1
C C205 -0.16438(18) 0.7030(3) 0.35314(10) 0.0131(4) Uani d . 1
H H205 -0.1398 0.5948 0.3234 0.016 Uiso calc R 1
O O205 -0.30423(13) 0.7267(2) 0.33721(7) 0.0142(3) Uani d . 1
O O1 0.62208(15) 0.0270(2) 0.50941(9) 0.0203(3) Uani d . 1
H H1A 0.628(3) -0.084(6) 0.4891(18) 0.05 Uiso d . 1
H H1B 0.664(3) 0.021(6) 0.5520(19) 0.05 Uiso d . 1

loop_
_atom_site_aniso_label
_atom_site_aniso_U_11
_atom_site_aniso_U_22
_atom_site_aniso_U_33
_atom_site_aniso_U_12
_atom_site_aniso_U_13
_atom_site_aniso_U_23
N113 0.0260(9) 0.0160(8) 0.0201(9) -0.0018(7) 0.0036(7) -0.0005(7)
O114 0.0280(8) 0.0352(9) 0.0194(7) -0.0047(7) -0.0025(6) -0.0013(7)
O115 0.0295(9) 0.0478(11) 0.0201(8) -0.0030(8) 0.0083(7) -0.0006(8)
C110 0.0221(10) 0.0125(9) 0.0154(9) -0.0003(8) 0.0023(8) 0.0008(7)
C109 0.0173(10) 0.0138(9) 0.0216(10) -0.0015(8) 0.0003(7) -0.0003(8)
C108 0.0162(9) 0.0151(9) 0.0222(10) -0.0013(8) 0.0057(8) 0.0005(8)
C107 0.0174(9) 0.0125(9) 0.0163(9) 0.0001(8) 0.0030(7) 0.0007(7)
C112 0.0153(9) 0.0205(10) 0.0185(10) -0.0014(8) 0.0014(7) 0.0014(8)
C111 0.0184(10) 0.0166(10) 0.0195(10) -0.0010(8) 0.0056(8) 0.0022(8)
O101 0.0152(7) 0.0213(7) 0.0151(7) -0.0021(6) 0.0026(5) 0.0011(6)
C101 0.0138(9) 0.0137(9) 0.0169(9) -0.0009(7) 0.0019(7) 0.0010(7)
C102 0.0155(9) 0.0105(8) 0.0160(9) 0.0034(7) 0.0010(7) 0.0014(7)
O102 0.0267(8) 0.0091(6) 0.0192(7) 0.0000(6) 0.0010(6) -0.0003(5)
C103 0.0157(9) 0.0122(8) 0.0135(9) -0.0005(7) 0.0039(7) -0.0007(7)
O103 0.0260(8) 0.0131(7) 0.0170(7) 0.0042(6) 0.0097(6) 0.0012(6)
C104 0.0168(9) 0.0079(8) 0.0166(9) 0.0004(7) 0.0045(7) 0.0003(7)
O104 0.0280(8) 0.0092(6) 0.0171(7) 0.0004(6) 0.0105(6) 0.0006(5)
C105 0.0173(10) 0.0111(8) 0.0183(10) -0.0007(8) 0.0067(7) -0.0004(7)
C106 0.0255(11) 0.0168(10) 0.0317(12) 0.0061(8) 0.0163(9) 0.0045(9)
O105 0.0153(7) 0.0131(6) 0.0189(7) 0.0008(5) 0.0057(5) 0.0033(5)
N213 0.0159(8) 0.0243(9) 0.0178(8) -0.0008(7) 0.0029(7) -0.0022(7)
O215 0.0200(7) 0.0317(8) 0.0196(7) 0.0015(7) 0.0057(6) -0.0045(7)
O214 0.0348(9) 0.0422(10) 0.0171(8) 0.0156(8) -0.0009(6) 0.0026(7)
C210 0.0132(9) 0.0226(10) 0.0139(9) -0.0016(8) 0.0012(7) -0.0024(8)
C209 0.0160(10) 0.0201(10) 0.0190(10) 0.0038(8) -0.0008(8) 0.0002(8)
C208 0.0161(10) 0.0176(9) 0.0194(10) 0.0042(8) 0.0013(8) -0.0018(8)
C207 0.0120(9) 0.0158(9) 0.0150(9) -0.0021(7) 0.0001(7) -0.0034(7)
C212 0.0174(9) 0.0155(9) 0.0199(10) 0.0024(8) 0.0006(8) -0.0006(8)
C211 0.0165(10) 0.0189(10) 0.0179(10) 0.0019(8) 0.0035(8) -0.0046(8)
O201 0.0176(7) 0.0136(7) 0.0136(7) 0.0015(6) 0.0008(5) -0.0013(5)
C201 0.0128(9) 0.0138(9) 0.0152(9) 0.0001(8) 0.0013(7) -0.0033(7)
C202 0.0127(9) 0.0130(9) 0.0162(9) 0.0000(7) 0.0031(7) -0.0021(7)
O202 0.0157(7) 0.0159(7) 0.0197(7) 0.0000(6) 0.0061(6) -0.0038(6)
C203 0.0143(9) 0.0118(8) 0.0102(8) 0.0014(7) 0.0014(7) 0.0001(7)
O203 0.0185(7) 0.0143(7) 0.0114(6) 0.0026(6) 0.0027(5) 0.0018(5)
C204 0.0102(8) 0.0124(8) 0.0141(9) 0.0011(7) 0.0017(7) -0.0005(7)
O204 0.0110(6) 0.0140(7) 0.0185(7) 0.0012(5) 0.0005(5) -0.0024(6)
C206 0.0226(10) 0.0194(10) 0.0169(10) -0.0050(9) 0.0001(8) 0.0052(8)
C205 0.0123(9) 0.0135(8) 0.0130(9) 0.0011(7) 0.0016(7) 0.0003(7)
O205 0.0127(7) 0.0133(7) 0.0155(7) 0.0011(5) 0.0003(5) 0.0011(5)
O1 0.0191(7) 0.0178(8) 0.0238(8) 0.0025(6) 0.0032(6) -0.0006(6)

loop_
_atom_type_symbol
_atom_type_description
_atom_type_scat_dispersion_real
_atom_type_scat_dispersion_imag
_atom_type_scat_source
C C 0.0033 0 'International Tables Vol C Tables 4.2.6.8 and 6.1.1.4'
H H 0 0 'International Tables Vol C Tables 4.2.6.8 and 6.1.1.4'
N N 0.0061 0 'International Tables Vol C Tables 4.2.6.8 and 6.1.1.4'
O O 0.0106 0 'International Tables Vol C Tables 4.2.6.8 and 6.1.1.4'

loop_
_geom_angle_atom_site_label_1
_geom_angle_atom_site_label_2
_geom_angle_atom_site_label_3
_geom_angle
O115 N113 O114 123.06(18)
O115 N113 C110 118.34(17)
O114 N113 C110 118.61(17)
C111 C110 C109 121.97(19)
C111 C110 N113 119.34(18)
C109 C110 N113 118.69(17)
C108 C109 C110 118.56(18)
C108 C109 H109 120.7
C110 C109 H109 120.7
C109 C108 C107 120.32(18)
C109 C108 H108 119.8
C107 C108 H108 119.8
O101 C107 C108 114.84(17)
O101 C107 C112 124.57(17)
C108 C107 C112 120.59(18)
C111 C112 C107 119.06(18)
C111 C112 H112 120.5
C107 C112 H112 120.5
C110 C111 C112 119.49(18)
C110 C111 H111 120.3
C112 C111 H111 120.3
C107 O101 C101 118.97(15)
O105 C101 O101 112.63(16)
O105 C101 C102 112.46(15)
O101 C101 C102 105.23(15)
O105 C101 H101 108.8
O101 C101 H101 108.8
C102 C101 H101 108.8
O102 C102 C103 108.21(15)
O102 C102 C101 108.67(16)
C103 C102 C101 109.26(15)
O102 C102 H102 110.2
C103 C102 H102 110.2
C101 C102 H102 110.2
C102 O102 H12 108(2)
O103 C103 C104 112.48(15)
O103 C103 C102 108.43(15)
C104 C103 C102 109.58(16)
O103 C103 H103 108.8
C104 C103 H103 108.8
C102 C103 H103 108.8
C103 O103 H13 110(2)
O104 C104 C103 111.05(16)
O104 C104 C105 107.24(15)
C103 C104 C105 108.90(16)
O104 C104 H104 109.9
C103 C104 H104 109.9
C105 C104 H104 109.9
C104 O104 H14 113(3)
O105 C105 C106 106.61(16)
O105 C105 C104 109.04(15)
C106 C105 C104 113.64(17)
O105 C105 H105 109.2
C106 C105 H105 109.2
C104 C105 H105 109.2
C105 C106 H10A 109.5
C105 C106 H10B 109.5
H10A C106 H10B 109.5
C105 C106 H10C 109.5
H10A C106 H10C 109.5
H10B C106 H10C 109.5
C101 O105 C105 114.15(14)
O214 N213 O215 122.95(17)
O214 N213 C210 118.61(17)
O215 N213 C210 118.43(17)
C211 C210 C209 121.90(18)
C211 C210 N213 118.60(18)
C209 C210 N213 119.49(18)
C208 C209 C210 119.23(19)
C208 C209 H209 120.4
C210 C209 H209 120.4
C209 C208 C207 119.57(19)
C209 C208 H208 120.2
C207 C208 H208 120.2
O201 C207 C208 124.66(18)
O201 C207 C212 114.85(18)
C208 C207 C212 120.49(18)
C211 C212 C207 120.10(19)
C211 C212 H212 119.9
C207 C212 H212 119.9
C210 C211 C212 118.68(18)
C210 C211 H211 120.7
C212 C211 H211 120.7
C207 O201 C201 118.71(15)
O205 C201 O201 111.51(15)
O205 C201 C202 112.49(16)
O201 C201 C202 105.56(15)
O205 C201 H201 109.1
O201 C201 H201 109.1
C202 C201 H201 109.1
O202 C202 C203 109.15(15)
O202 C202 C201 109.41(15)
C203 C202 C201 109.08(15)
O202 C202 H202 109.7
C203 C202 H202 109.7
C201 C202 H202 109.7
C202 O202 H22 106(2)
O203 C203 C204 109.13(14)
O203 C203 C202 109.29(15)
C204 C203 C202 111.63(15)
O203 C203 H203 108.9
C204 C203 H203 108.9
C202 C203 H203 108.9
C203 O203 H23 109(2)
O204 C204 C203 110.44(15)
O204 C204 C205 111.02(15)
C203 C204 C205 111.23(15)
O204 C204 H204 108
C203 C204 H204 108
C205 C204 H204 108
C204 O204 H24 110(2)
C205 C206 H20A 109.5
C205 C206 H20B 109.5
H20A C206 H20B 109.5
C205 C206 H20C 109.5
H20A C206 H20C 109.5
H20B C206 H20C 109.5
O205 C205 C206 106.63(15)
O205 C205 C204 108.41(14)
C206 C205 C204 113.74(16)
O205 C205 H205 109.3
C206 C205 H205 109.3
C204 C205 H205 109.3
C201 O205 C205 113.88(14)
H1A O1 H1B 109(3)

loop_
_geom_bond_atom_site_label_1
_geom_bond_atom_site_label_2
_geom_bond_distance
N113 O115 1.236(2)
N113 O114 1.236(2)
N113 C110 1.472(3)
C110 C111 1.389(3)
C110 C109 1.395(3)
C109 C108 1.382(3)
C109 H109 0.95
C108 C107 1.401(3)
C108 H108 0.95
C107 O101 1.374(2)
C107 C112 1.403(3)
C112 C111 1.391(3)
C112 H112 0.95
C111 H111 0.95
O101 C101 1.438(2)
C101 O105 1.406(2)
C101 C102 1.539(3)
C101 H101 1
C102 O102 1.426(2)
C102 C103 1.531(3)
C102 H102 1
O102 H12 0.85(4)
C103 O103 1.440(2)
C103 C104 1.527(3)
C103 H103 1
O103 H13 0.83(4)
C104 O104 1.426(2)
C104 C105 1.530(3)
C104 H104 1
O104 H14 0.81(4)
C105 O105 1.450(2)
C105 C106 1.508(3)
C105 H105 1
C106 H10A 0.98
C106 H10B 0.98
C106 H10C 0.98
N213 O214 1.232(2)
N213 O215 1.232(2)
N213 C210 1.468(3)
C210 C211 1.389(3)
C210 C209 1.390(3)
C209 C208 1.389(3)
C209 H209 0.95
C208 C207 1.396(3)
C208 H208 0.95
C207 O201 1.375(2)
C207 C212 1.398(3)
C212 C211 1.389(3)
C212 H212 0.95
C211 H211 0.95
O201 C201 1.438(2)
C201 O205 1.405(2)
C201 C202 1.541(3)
C201 H201 1
C202 O202 1.424(2)
C202 C203 1.535(3)
C202 H202 1
O202 H22 0.88(3)
C203 O203 1.431(2)
C203 C204 1.525(3)
C203 H203 1
O203 H23 0.84(4)
C204 O204 1.434(2)
C204 C205 1.532(3)
C204 H204 1
O204 H24 0.80(4)
C206 C205 1.513(3)
C206 H20A 0.98
C206 H20B 0.98
C206 H20C 0.98
C205 O205 1.453(2)
C205 H205 1
O1 H1A 0.86(4)
O1 H1B 0.85(4)

loop_
_geom_hbond_atom_site_label_D
_geom_hbond_atom_site_label_H
_geom_hbond_atom_site_label_A
_geom_hbond_site_symmetry_A
_geom_hbond_distance_DH
_geom_hbond_distance_HA
_geom_hbond_distance_DA
_geom_hbond_angle_DHA
O1 H1A O202 1_645 0.86(3) 1.97(7) 2.803(7) 159(9)
O1 H1B O102 2_636 0.84(8) 2.060(10) 2.881(8) 162(7)
O102 H12 O104 1_565 0.84(5) 1.87(3) 2.695(6) 163(8)
O103 H13 O203 2_556 0.83000 2.12(3) 2.934(2) 165(6)
O104 H14 O203 2_556 0.80(8) 1.89(5) 2.663(7) 158(5)
O202 H22 O1 2_556 0.88000 1.82000 2.695(8) 173.00
O203 H23 O204 2_546 0.83(7) 1.80(6) 2.641(8) 176(8)
O204 H24 O103 1_545 0.79(7) 1.990(10) 2.776(5) 168(4)

loop_
_geom_torsion_atom_site_label_1
_geom_torsion_atom_site_label_2
_geom_torsion_atom_site_label_3
_geom_torsion_atom_site_label_4
_geom_torsion
O115 N113 C110 C111 0.4(3)
O114 N113 C110 C111 -179.17(19)
O115 N113 C110 C109 -179.6(2)
O114 N113 C110 C109 0.8(3)
C111 C110 C109 C108 -0.3(3)
N113 C110 C109 C108 179.77(18)
C110 C109 C108 C107 0.3(3)
C109 C108 C107 O101 -179.59(18)
C109 C108 C107 C112 0.0(3)
O101 C107 C112 C111 179.37(18)
C108 C107 C112 C111 -0.1(3)
C109 C110 C111 C112 0.1(3)
N113 C110 C111 C112 -179.95(18)
C107 C112 C111 C110 0.1(3)
C108 C107 O101 C101 -161.68(17)
C112 C107 O101 C101 18.8(3)
C107 O101 C101 O105 -69.4(2)
C107 O101 C101 C102 167.78(16)
O105 C101 C102 O102 64.6(2)
O101 C101 C102 O102 -172.44(15)
O105 C101 C102 C103 -53.3(2)
O101 C101 C102 C103 69.69(19)
O102 C102 C103 O103 59.34(19)
C101 C102 C103 O103 177.50(14)
O102 C102 C103 C104 -63.78(19)
C101 C102 C103 C104 54.4(2)
O103 C103 C104 O104 62.8(2)
C102 C103 C104 O104 -176.49(15)
O103 C103 C104 C105 -179.32(15)
C102 C103 C104 C105 -58.6(2)
O104 C104 C105 O105 179.73(15)
C103 C104 C105 O105 59.5(2)
O104 C104 C105 C106 -61.5(2)
C103 C104 C105 C106 178.25(17)
O101 C101 O105 C105 -61.5(2)
C102 C101 O105 C105 57.2(2)
C106 C105 O105 C101 177.03(16)
C104 C105 O105 C101 -59.9(2)
O214 N213 C210 C211 165.9(2)
O215 N213 C210 C211 -14.1(3)
O214 N213 C210 C209 -14.0(3)
O215 N213 C210 C209 166.02(19)
C211 C210 C209 C208 1.3(3)
N213 C210 C209 C208 -178.75(17)
C210 C209 C208 C207 -1.0(3)
C209 C208 C207 O201 -179.57(18)
C209 C208 C207 C212 0.0(3)
O201 C207 C212 C211 -179.71(17)
C208 C207 C212 C211 0.6(3)
C209 C210 C211 C212 -0.7(3)
N213 C210 C211 C212 179.43(17)
C207 C212 C211 C210 -0.3(3)
C208 C207 O201 C201 -7.9(3)
C212 C207 O201 C201 172.50(17)
C207 O201 C201 O205 -56.3(2)
C207 O201 C201 C202 -178.77(15)
O205 C201 C202 O202 66.1(2)
O201 C201 C202 O202 -172.04(14)
O205 C201 C202 C203 -53.2(2)
O201 C201 C202 C203 68.62(19)
O202 C202 C203 O203 51.0(2)
C201 C202 C203 O203 170.50(15)
O202 C202 C203 C204 -69.81(19)
C201 C202 C203 C204 49.7(2)
O203 C203 C204 O204 62.33(19)
C202 C203 C204 O204 -176.76(14)
O203 C203 C204 C205 -173.93(14)
C202 C203 C204 C205 -53.0(2)
O204 C204 C205 O205 179.33(14)
C203 C204 C205 O205 55.92(19)
O204 C204 C205 C206 -62.3(2)
C203 C204 C205 C206 174.33(16)
O201 C201 O205 C205 -57.5(2)
C202 C201 O205 C205 60.9(2)
C206 C205 O205 C201 176.29(15)
C204 C205 O205 C201 -60.88(19)
